data_4078089
loop_
_publ_author_name
'Balogh, J\'anos'
'Slawin, Alexandra M. Z.'
'Nolan, Steven P.'

_publ_section_title
;
 BulkyN-Heterocyclic Carbene IPr* in Selected Organo- and Transition
 Metal-Mediated Catalytic Applications
;
_journal_issue 8
_journal_name_full Organometallics
_journal_page_first 3259
_journal_paper_doi 10.1021/om300104j
_journal_volume 31
_journal_year 2012
_chemical_formula_moiety 'C69 H56 N2,C6 H6'
_chemical_formula_sum 'C75 H62 N2'
_chemical_formula_weight 991.27
_chemical_name_systematic
; 
 ? 
;
_space_group_IT_number 2
_symmetry_cell_setting triclinic
_symmetry_space_group_name_Hall '-P 1'
_symmetry_space_group_name_H-M 'P -1'
_atom_sites_solution_hydrogens geom
_atom_sites_solution_primary direct
_atom_sites_solution_secondary difmap
_audit_creation_method SHELXL-97
_cell_angle_alpha 73.48(2)
_cell_angle_beta 68.232(17)
_cell_angle_gamma 82.60(3)
_cell_formula_units_Z 2
_cell_length_a 12.5503(14)
_cell_length_b 15.5866(17)
_cell_length_c 16.1360(5)
_cell_measurement_reflns_used 2891
_cell_measurement_temperature 173(2)
_cell_measurement_theta_max 68.7
_cell_measurement_theta_min 21.1
_cell_volume 2809.4(6)
_computing_cell_refinement 'CrystalClear (Rigaku Corp., 2004)'
_computing_data_collection 'CrystalClear (Rigaku Corp., 2004)'
_computing_data_reduction 'CrystalClear (Rigaku Corp., 2004)'
_computing_molecular_graphics 'Bruker SHELXTL'
_computing_publication_material 'Bruker SHELXTL'
_computing_structure_refinement 'SHELXL-97 (Sheldrick, 1997)'
_computing_structure_solution 'SHELXS-97 (Sheldrick, 1990)'
_diffrn_ambient_temperature 173(2)
_diffrn_measured_fraction_theta_full 0.950
_diffrn_measured_fraction_theta_max 0.936
_diffrn_measurement_device_type CCD
_diffrn_measurement_method '\w scans'
_diffrn_radiation_monochromator confocal
_diffrn_radiation_source 'rotating anode'
_diffrn_radiation_type CuK\a
_diffrn_radiation_wavelength 1.54178
_diffrn_reflns_av_R_equivalents 0.0715
_diffrn_reflns_av_sigmaI/netI 0.0528
_diffrn_reflns_limit_h_max 14
_diffrn_reflns_limit_h_min -14
_diffrn_reflns_limit_k_max 18
_diffrn_reflns_limit_k_min -18
_diffrn_reflns_limit_l_max 18
_diffrn_reflns_limit_l_min -18
_diffrn_reflns_number 39008
_diffrn_reflns_theta_full 67.00
_diffrn_reflns_theta_max 68.41
_diffrn_reflns_theta_min 2.96
_exptl_absorpt_coefficient_mu 0.508
_exptl_absorpt_correction_T_max 1.000
_exptl_absorpt_correction_T_min 0.708
_exptl_absorpt_correction_type multi-scan
_exptl_absorpt_process_details 'Jacobson, R. (1998) Private communication'
_exptl_crystal_colour Colorless
_exptl_crystal_density_diffrn 1.172
_exptl_crystal_density_method 'not measured'
_exptl_crystal_description Prism
_exptl_crystal_F_000 1052
_exptl_crystal_size_max 0.10
_exptl_crystal_size_mid 0.08
_exptl_crystal_size_min 0.05
_refine_diff_density_max 0.565
_refine_diff_density_min -0.488
_refine_diff_density_rms 0.148
_refine_ls_extinction_coef 0.0106(14)
_refine_ls_extinction_expression Fc^*^=kFc[1+0.001xFc^2^\l^3^/sin(2\q)]^-1/4^
_refine_ls_extinction_method SHELXL
_refine_ls_goodness_of_fit_ref 1.221
_refine_ls_hydrogen_treatment constr
_refine_ls_matrix_type full
_refine_ls_number_parameters 695
_refine_ls_number_reflns 9674
_refine_ls_number_restraints 0
_refine_ls_restrained_S_all 1.221
_refine_ls_R_factor_all 0.1272
_refine_ls_R_factor_gt 0.0892
_refine_ls_shift/su_max 0.030
_refine_ls_shift/su_mean 0.001
_refine_ls_structure_factor_coef Fsqd
_refine_ls_weighting_details 'calc w=1/[\s^2^(Fo^2^)+(0.2000P)^2^+0.0000P] where P=(Fo^2^+2Fc^2^)/3'
_refine_ls_weighting_scheme calc
_refine_ls_wR_factor_gt 0.2494
_refine_ls_wR_factor_ref 0.3270
_reflns_number_gt 6697
_reflns_number_total 9674
_reflns_threshold_expression >2sigma(I)
_cod_data_source_file om300104j_si_002.cif
_cod_data_source_block 1
_cod_depositor_comments
;
The following automatic conversions were performed:

'_symmetry_cell_setting' value 'Triclinic' changed to 'triclinic'
according to /home/saulius/struct/CIF-dictionaries/cif_core.dic
dictionary named 'cif_core.dic' version 2.4.1 from 2010-06-29.

Automatic conversion script
Id: cif_fix_values 1715 2011-07-08 13:25:40Z adriana 
;
_cod_original_cell_volume 2809.4(4)
_cod_original_sg_symbol_H-M P-1
_cod_database_code 4078089

loop_
_symmetry_equiv_pos_as_xyz
'x, y, z'
'-x, -y, -z'

loop_
_atom_site_label
_atom_site_type_symbol
_atom_site_fract_x
_atom_site_fract_y
_atom_site_fract_z
_atom_site_U_iso_or_equiv
_atom_site_adp_type
_atom_site_occupancy
_atom_site_symmetry_multiplicity
_atom_site_calc_flag
_atom_site_refinement_flags
C1 C -0.0505(2) 0.21077(17) 0.78503(19) 0.0432(7) Uani 1 1 d .
N2 N -0.05448(17) 0.30224(14) 0.76379(16) 0.0421(6) Uani 1 1 d .
C3 C 0.0216(2) 0.34153(18) 0.6764(2) 0.0475(7) Uani 1 1 d .
H3A H 0.0330 0.4037 0.6485 0.057 Uiso 1 1 calc R
C4 C 0.0756(2) 0.27359(18) 0.6396(2) 0.0473(7) Uani 1 1 d .
H4A H 0.1326 0.2783 0.5802 0.057 Uiso 1 1 calc R
N5 N 0.03179(18) 0.19546(14) 0.70534(16) 0.0422(6) Uani 1 1 d .
C6 C -0.1262(2) 0.35114(17) 0.8288(2) 0.0444(7) Uani 1 1 d .
C7 C -0.2374(2) 0.37920(17) 0.8284(2) 0.0444(7) Uani 1 1 d .
C8 C -0.3037(2) 0.42779(18) 0.8919(2) 0.0483(7) Uani 1 1 d .
H8A H -0.3777 0.4497 0.8912 0.058 Uiso 1 1 calc R
C9 C -0.2652(2) 0.44501(18) 0.9557(2) 0.0475(7) Uani 1 1 d .
C10 C -0.1555(2) 0.41483(18) 0.9541(2) 0.0494(7) Uani 1 1 d .
H10A H -0.1285 0.4258 0.9978 0.059 Uiso 1 1 calc R
C11 C -0.0840(2) 0.36896(17) 0.8905(2) 0.0456(7) Uani 1 1 d .
C12 C -0.2847(2) 0.35710(19) 0.7633(2) 0.0485(7) Uani 1 1 d .
H12A H -0.2259 0.3162 0.7314 0.058 Uiso 1 1 calc R
C13 C -0.3932(2) 0.30211(18) 0.8171(2) 0.0468(7) Uani 1 1 d .
C14 C -0.3817(3) 0.2099(2) 0.8394(2) 0.0554(8) Uani 1 1 d .
H14A H -0.3079 0.1826 0.8187 0.067 Uiso 1 1 calc R
C15 C -0.4765(3) 0.1566(2) 0.8916(3) 0.0656(9) Uani 1 1 d .
H15A H -0.4669 0.0933 0.9065 0.079 Uiso 1 1 calc R
C16 C -0.5848(3) 0.1953(2) 0.9220(2) 0.0654(9) Uani 1 1 d .
H16A H -0.6497 0.1589 0.9578 0.079 Uiso 1 1 calc R
C17 C -0.5973(3) 0.2875(2) 0.8996(2) 0.0593(8) Uani 1 1 d .
H17A H -0.6713 0.3148 0.9204 0.071 Uiso 1 1 calc R
C18 C -0.5027(2) 0.3405(2) 0.8470(2) 0.0558(8) Uani 1 1 d .
H18A H -0.5126 0.4038 0.8312 0.067 Uiso 1 1 calc R
C19 C -0.2949(2) 0.43873(19) 0.6862(2) 0.0497(7) Uani 1 1 d .
C20 C -0.3639(3) 0.4375(2) 0.6367(2) 0.0622(9) Uani 1 1 d .
H20A H -0.4113 0.3877 0.6547 0.075 Uiso 1 1 calc R
C21 C -0.3654(3) 0.5068(2) 0.5619(2) 0.0705(10) Uani 1 1 d .
H21A H -0.4145 0.5043 0.5299 0.085 Uiso 1 1 calc R
C22 C -0.2978(3) 0.5789(3) 0.5330(3) 0.0762(11) Uani 1 1 d .
H22A H -0.2989 0.6267 0.4813 0.091 Uiso 1 1 calc R
C23 C -0.2271(4) 0.5803(3) 0.5815(3) 0.0874(13) Uani 1 1 d .
H23A H -0.1787 0.6296 0.5623 0.105 Uiso 1 1 calc R
C24 C -0.2259(3) 0.5117(2) 0.6567(2) 0.0677(9) Uani 1 1 d .
H24A H -0.1770 0.5145 0.6888 0.081 Uiso 1 1 calc R
C25 C -0.3412(3) 0.4932(2) 1.0263(2) 0.0577(8) Uani 1 1 d .
H25A H -0.4145 0.5100 1.0165 0.087 Uiso 1 1 calc R
H25B H -0.3035 0.5472 1.0199 0.087 Uiso 1 1 calc R
H25C H -0.3552 0.4537 1.0884 0.087 Uiso 1 1 calc R
C26 C 0.0383(2) 0.33997(19) 0.8860(2) 0.0479(7) Uani 1 1 d .
H26A H 0.0580 0.2878 0.8580 0.057 Uiso 1 1 calc R
C27 C 0.1247(2) 0.41159(19) 0.8204(2) 0.0501(7) Uani 1 1 d .
C28 C 0.1047(3) 0.5019(2) 0.8184(3) 0.0674(9) Uani 1 1 d .
H28A H 0.0337 0.5207 0.8577 0.081 Uiso 1 1 calc R
C29 C 0.1855(4) 0.5645(3) 0.7606(3) 0.0871(13) Uani 1 1 d .
H29A H 0.1701 0.6258 0.7605 0.105 Uiso 1 1 calc R
C30 C 0.2901(3) 0.5383(3) 0.7022(3) 0.0881(13) Uani 1 1 d .
H30A H 0.3464 0.5813 0.6625 0.106 Uiso 1 1 calc R
C31 C 0.3109(3) 0.4490(3) 0.7026(3) 0.0775(11) Uani 1 1 d .
H31A H 0.3813 0.4305 0.6622 0.093 Uiso 1 1 calc R
C32 C 0.2293(3) 0.3865(2) 0.7619(2) 0.0622(9) Uani 1 1 d .
H32A H 0.2452 0.3251 0.7625 0.075 Uiso 1 1 calc R
C33 C 0.0482(2) 0.30487(19) 0.9819(2) 0.0522(7) Uani 1 1 d .
C34 C 0.0956(3) 0.3515(2) 1.0203(2) 0.0576(8) Uani 1 1 d .
H34A H 0.1209 0.4106 0.9876 0.069 Uiso 1 1 calc R
C35 C 0.1071(3) 0.3139(3) 1.1052(3) 0.0692(10) Uani 1 1 d .
H35A H 0.1399 0.3470 1.1305 0.083 Uiso 1 1 calc R
C36 C 0.0714(4) 0.2296(3) 1.1520(3) 0.0879(12) Uani 1 1 d .
H36A H 0.0807 0.2031 1.2098 0.105 Uiso 1 1 calc R
C37 C 0.0222(5) 0.1824(3) 1.1171(3) 0.1034(15) Uani 1 1 d .
H37A H -0.0024 0.1233 1.1506 0.124 Uiso 1 1 calc R
C38 C 0.0079(4) 0.2201(2) 1.0329(3) 0.0788(11) Uani 1 1 d .
H38A H -0.0295 0.1878 1.0101 0.095 Uiso 1 1 calc R
C39 C 0.0702(2) 0.10742(17) 0.69245(19) 0.0443(7) Uani 1 1 d .
C40 C 0.1722(2) 0.07091(18) 0.7064(2) 0.0465(7) Uani 1 1 d .
C41 C 0.2076(2) -0.01385(19) 0.6929(2) 0.0523(8) Uani 1 1 d .
H41A H 0.2761 -0.0399 0.7027 0.063 Uiso 1 1 calc R
C42 C 0.1464(2) -0.06196(18) 0.6656(2) 0.0513(7) Uani 1 1 d .
C43 C 0.0454(2) -0.02291(18) 0.6518(2) 0.0506(7) Uani 1 1 d .
H43A H 0.0030 -0.0548 0.6327 0.061 Uiso 1 1 calc R
C44 C 0.0055(2) 0.06130(18) 0.6654(2) 0.0458(7) Uani 1 1 d .
C45 C 0.2416(2) 0.12095(19) 0.7371(2) 0.0493(7) Uani 1 1 d .
H45A H 0.1937 0.1745 0.7528 0.059 Uiso 1 1 calc R
C46 C 0.2550(3) 0.0634(2) 0.8260(2) 0.0526(8) Uani 1 1 d .
C47 C 0.1604(3) 0.0557(3) 0.9060(3) 0.0730(10) Uani 1 1 d .
H47A H 0.0920 0.0888 0.9039 0.088 Uiso 1 1 calc R
C48 C 0.1631(4) 0.0004(3) 0.9896(3) 0.0932(13) Uani 1 1 d .
H48A H 0.0974 -0.0030 1.0441 0.112 Uiso 1 1 calc R
C49 C 0.2598(4) -0.0490(3) 0.9940(3) 0.0858(12) Uani 1 1 d .
H49A H 0.2606 -0.0887 1.0506 0.103 Uiso 1 1 calc R
C50 C 0.3573(4) -0.0407(2) 0.9144(3) 0.0750(11) Uani 1 1 d .
H50A H 0.4261 -0.0727 0.9175 0.090 Uiso 1 1 calc R
C51 C 0.3542(3) 0.0146(2) 0.8303(3) 0.0606(9) Uani 1 1 d .
H51A H 0.4202 0.0189 0.7759 0.073 Uiso 1 1 calc R
C52 C 0.3527(2) 0.15687(19) 0.6589(2) 0.0532(8) Uani 1 1 d .
C53 C 0.4315(3) 0.1965(2) 0.6777(3) 0.0714(10) Uani 1 1 d .
H53A H 0.4166 0.1984 0.7393 0.086 Uiso 1 1 calc R
C54 C 0.5300(3) 0.2327(3) 0.6095(4) 0.0888(13) Uani 1 1 d .
H54A H 0.5832 0.2581 0.6245 0.107 Uiso 1 1 calc R
C55 C 0.5522(4) 0.2325(3) 0.5195(4) 0.0919(13) Uani 1 1 d .
H55A H 0.6199 0.2587 0.4721 0.110 Uiso 1 1 calc R
C56 C 0.4758(4) 0.1941(3) 0.4984(3) 0.0890(12) Uani 1 1 d .
H56A H 0.4909 0.1932 0.4364 0.107 Uiso 1 1 calc R
C57 C 0.3762(3) 0.1567(2) 0.5683(3) 0.0669(9) Uani 1 1 d .
H57A H 0.3236 0.1305 0.5533 0.080 Uiso 1 1 calc R
C58 C 0.1887(3) -0.1542(2) 0.6526(3) 0.0668(9) Uani 1 1 d .
H58A H 0.2602 -0.1695 0.6655 0.100 Uiso 1 1 calc R
H58B H 0.2027 -0.1547 0.5888 0.100 Uiso 1 1 calc R
H58C H 0.1306 -0.1981 0.6950 0.100 Uiso 1 1 calc R
C59 C -0.1019(2) 0.10653(18) 0.6469(2) 0.0469(7) Uani 1 1 d .
H59A H -0.1389 0.1407 0.6947 0.056 Uiso 1 1 calc R
C60 C -0.0696(2) 0.17678(18) 0.5540(2) 0.0481(7) Uani 1 1 d .
C61 C 0.0292(3) 0.1680(2) 0.4804(2) 0.0557(8) Uani 1 1 d .
H61A H 0.0769 0.1158 0.4863 0.067 Uiso 1 1 calc R
C62 C 0.0594(3) 0.2349(2) 0.3980(2) 0.0674(9) Uani 1 1 d .
H62A H 0.1278 0.2284 0.3484 0.081 Uiso 1 1 calc R
C63 C -0.0103(4) 0.3111(2) 0.3883(3) 0.0749(11) Uani 1 1 d .
H63A H 0.0096 0.3565 0.3318 0.090 Uiso 1 1 calc R
C64 C -0.1087(4) 0.3204(2) 0.4613(3) 0.0713(10) Uani 1 1 d .
H64A H -0.1564 0.3727 0.4554 0.086 Uiso 1 1 calc R
C65 C -0.1378(3) 0.2539(2) 0.5429(3) 0.0607(9) Uani 1 1 d .
H65A H -0.2059 0.2609 0.5926 0.073 Uiso 1 1 calc R
C66 C -0.1904(2) 0.04016(19) 0.6620(2) 0.0512(7) Uani 1 1 d .
C67 C -0.2269(3) 0.0335(2) 0.5933(3) 0.0633(9) Uani 1 1 d .
H67A H -0.1955 0.0713 0.5329 0.076 Uiso 1 1 calc R
C68 C -0.3091(3) -0.0281(2) 0.6114(3) 0.0733(10) Uani 1 1 d .
H68A H -0.3329 -0.0320 0.5633 0.088 Uiso 1 1 calc R
C69 C -0.3555(3) -0.0827(2) 0.6980(3) 0.0753(11) Uani 1 1 d .
H69A H -0.4120 -0.1243 0.7104 0.090 Uiso 1 1 calc R
C70 C -0.3198(3) -0.0770(3) 0.7673(3) 0.0809(11) Uani 1 1 d .
H70A H -0.3509 -0.1156 0.8273 0.097 Uiso 1 1 calc R
C71 C -0.2394(3) -0.0157(2) 0.7503(3) 0.0663(9) Uani 1 1 d .
H71A H -0.2171 -0.0115 0.7992 0.080 Uiso 1 1 calc R
C72 C 0.5470(7) 0.2653(3) 0.0920(3) 0.1117(19) Uani 1 1 d .
H72A H 0.5709 0.2454 0.0372 0.134 Uiso 1 1 calc R
C73 C 0.4419(7) 0.3017(3) 0.1244(5) 0.1166(19) Uani 1 1 d .
H73A H 0.3905 0.3057 0.0924 0.140 Uiso 1 1 calc R
C74 C 0.4079(5) 0.3316(3) 0.1968(4) 0.1034(15) Uani 1 1 d .
H74A H 0.3332 0.3582 0.2155 0.124 Uiso 1 1 calc R
C75 C 0.4747(4) 0.3264(3) 0.2471(3) 0.0936(13) Uani 1 1 d .
H75A H 0.4464 0.3491 0.3003 0.112 Uiso 1 1 calc R
C76 C 0.5831(5) 0.2886(3) 0.2222(4) 0.0977(14) Uani 1 1 d .
H76A H 0.6303 0.2839 0.2577 0.117 Uiso 1 1 calc R
C77 C 0.6218(5) 0.2572(3) 0.1425(5) 0.121(2) Uani 1 1 d .
H77A H 0.6965 0.2310 0.1224 0.145 Uiso 1 1 calc R

loop_
_atom_site_aniso_label
_atom_site_aniso_U_11
_atom_site_aniso_U_22
_atom_site_aniso_U_33
_atom_site_aniso_U_23
_atom_site_aniso_U_13
_atom_site_aniso_U_12
C1 0.0429(14) 0.0453(15) 0.0448(17) -0.0161(12) -0.0168(13) 0.0012(11)
N2 0.0379(11) 0.0417(12) 0.0483(14) -0.0123(10) -0.0160(10) -0.0028(9)
C3 0.0465(15) 0.0435(15) 0.0497(18) -0.0063(13) -0.0159(13) -0.0076(12)
C4 0.0488(16) 0.0459(15) 0.0447(17) -0.0085(12) -0.0141(13) -0.0067(12)
N5 0.0409(12) 0.0397(12) 0.0474(14) -0.0100(10) -0.0177(10) -0.0016(9)
C6 0.0431(15) 0.0405(14) 0.0515(17) -0.0126(12) -0.0177(13) -0.0027(11)
C7 0.0390(14) 0.0436(14) 0.0533(18) -0.0157(13) -0.0172(13) -0.0001(11)
C8 0.0384(14) 0.0483(15) 0.0632(19) -0.0186(14) -0.0215(14) 0.0021(12)
C9 0.0380(14) 0.0495(15) 0.0582(19) -0.0186(14) -0.0168(13) -0.0015(12)
C10 0.0462(16) 0.0485(15) 0.0625(19) -0.0207(14) -0.0245(14) -0.0013(12)
C11 0.0404(14) 0.0422(14) 0.0563(18) -0.0130(13) -0.0189(13) -0.0022(11)
C12 0.0413(15) 0.0527(16) 0.0559(18) -0.0173(14) -0.0196(13) -0.0005(12)
C13 0.0435(15) 0.0506(16) 0.0560(18) -0.0177(13) -0.0248(13) -0.0026(12)
C14 0.0534(17) 0.0531(17) 0.064(2) -0.0120(15) -0.0282(15) -0.0008(13)
C15 0.065(2) 0.0580(19) 0.077(2) -0.0072(17) -0.0341(18) -0.0090(16)
C16 0.064(2) 0.076(2) 0.065(2) -0.0114(17) -0.0299(17) -0.0228(17)
C17 0.0453(16) 0.076(2) 0.062(2) -0.0240(17) -0.0201(15) -0.0023(15)
C18 0.0467(17) 0.0627(18) 0.065(2) -0.0207(16) -0.0247(15) -0.0023(14)
C19 0.0461(15) 0.0548(17) 0.0519(18) -0.0136(14) -0.0203(14) -0.0046(13)
C20 0.0608(19) 0.069(2) 0.062(2) -0.0081(16) -0.0291(17) -0.0161(15)
C21 0.064(2) 0.088(2) 0.062(2) -0.0011(19) -0.0335(17) -0.0209(18)
C22 0.079(2) 0.081(2) 0.061(2) 0.0111(18) -0.0320(19) -0.0225(19)
C23 0.101(3) 0.088(3) 0.075(3) 0.015(2) -0.046(2) -0.044(2)
C24 0.070(2) 0.075(2) 0.064(2) -0.0050(17) -0.0331(18) -0.0241(17)
C25 0.0509(17) 0.0625(18) 0.069(2) -0.0289(16) -0.0244(16) 0.0030(14)
C26 0.0457(15) 0.0510(16) 0.0515(18) -0.0143(13) -0.0217(14) -0.0007(12)
C27 0.0436(16) 0.0567(17) 0.0549(18) -0.0096(14) -0.0262(14) -0.0017(13)
C28 0.0522(18) 0.0575(19) 0.085(3) -0.0069(17) -0.0224(18) -0.0050(15)
C29 0.076(3) 0.058(2) 0.114(3) 0.008(2) -0.037(3) -0.0142(18)
C30 0.066(2) 0.097(3) 0.087(3) 0.017(2) -0.031(2) -0.032(2)
C31 0.052(2) 0.104(3) 0.069(2) -0.011(2) -0.0172(18) -0.0153(19)
C32 0.0464(17) 0.073(2) 0.068(2) -0.0150(17) -0.0224(16) -0.0027(15)
C33 0.0467(16) 0.0538(17) 0.059(2) -0.0152(14) -0.0224(14) 0.0017(13)
C34 0.0492(17) 0.0675(19) 0.062(2) -0.0186(16) -0.0246(15) 0.0004(14)
C35 0.063(2) 0.091(3) 0.061(2) -0.022(2) -0.0301(18) 0.0033(18)
C36 0.113(3) 0.094(3) 0.059(2) -0.014(2) -0.044(2) 0.016(3)
C37 0.166(5) 0.069(2) 0.066(3) 0.002(2) -0.041(3) -0.012(3)
C38 0.116(3) 0.058(2) 0.066(2) -0.0083(17) -0.037(2) -0.018(2)
C39 0.0461(15) 0.0428(14) 0.0475(17) -0.0116(12) -0.0212(13) 0.0011(11)
C40 0.0459(15) 0.0470(15) 0.0516(18) -0.0140(13) -0.0230(13) 0.0026(12)
C41 0.0486(16) 0.0496(16) 0.067(2) -0.0160(14) -0.0310(15) 0.0054(13)
C42 0.0534(17) 0.0434(15) 0.064(2) -0.0125(14) -0.0302(15) 0.0024(12)
C43 0.0537(17) 0.0486(16) 0.0597(19) -0.0152(14) -0.0303(15) -0.0018(13)
C44 0.0439(15) 0.0465(15) 0.0505(17) -0.0123(13) -0.0208(13) -0.0006(12)
C45 0.0474(16) 0.0523(16) 0.0576(19) -0.0175(14) -0.0273(14) 0.0012(12)
C46 0.0512(17) 0.0546(17) 0.063(2) -0.0166(15) -0.0310(16) -0.0023(13)
C47 0.061(2) 0.088(2) 0.068(2) -0.0082(19) -0.0299(19) 0.0032(18)
C48 0.086(3) 0.117(3) 0.067(3) -0.006(2) -0.030(2) -0.001(3)
C49 0.112(3) 0.079(3) 0.077(3) -0.003(2) -0.058(3) -0.004(2)
C50 0.085(3) 0.065(2) 0.088(3) -0.015(2) -0.052(2) 0.0093(18)
C51 0.0592(19) 0.0589(18) 0.076(2) -0.0210(17) -0.0374(18) 0.0061(15)
C52 0.0515(17) 0.0499(16) 0.062(2) -0.0157(14) -0.0248(15) 0.0012(13)
C53 0.059(2) 0.074(2) 0.090(3) -0.036(2) -0.0228(19) -0.0097(17)
C54 0.064(2) 0.091(3) 0.115(4) -0.046(3) -0.013(2) -0.022(2)
C55 0.071(3) 0.075(2) 0.110(4) -0.023(2) -0.005(2) -0.020(2)
C56 0.078(3) 0.098(3) 0.073(3) -0.015(2) -0.007(2) -0.014(2)
C57 0.068(2) 0.070(2) 0.062(2) -0.0124(17) -0.0234(18) -0.0089(17)
C58 0.075(2) 0.0531(17) 0.093(3) -0.0322(18) -0.047(2) 0.0141(15)
C59 0.0448(15) 0.0480(15) 0.0541(18) -0.0168(13) -0.0221(13) 0.0004(12)
C60 0.0481(16) 0.0474(15) 0.0579(19) -0.0144(13) -0.0279(14) -0.0022(12)
C61 0.0509(17) 0.0598(18) 0.060(2) -0.0152(15) -0.0225(15) -0.0074(14)
C62 0.069(2) 0.078(2) 0.060(2) -0.0134(18) -0.0264(18) -0.0157(18)
C63 0.094(3) 0.065(2) 0.078(3) 0.0022(19) -0.053(2) -0.020(2)
C64 0.090(3) 0.0529(19) 0.084(3) -0.0077(18) -0.053(2) -0.0001(17)
C65 0.0621(19) 0.0577(18) 0.075(2) -0.0215(17) -0.0393(18) 0.0098(15)
C66 0.0401(15) 0.0528(16) 0.064(2) -0.0171(14) -0.0209(14) 0.0015(12)
C67 0.063(2) 0.067(2) 0.071(2) -0.0208(17) -0.0313(17) -0.0073(16)
C68 0.071(2) 0.075(2) 0.094(3) -0.027(2) -0.045(2) -0.0121(18)
C69 0.057(2) 0.068(2) 0.106(3) -0.024(2) -0.028(2) -0.0147(17)
C70 0.062(2) 0.077(2) 0.090(3) -0.007(2) -0.016(2) -0.0195(18)
C71 0.061(2) 0.072(2) 0.065(2) -0.0133(18) -0.0206(17) -0.0130(16)
C72 0.191(6) 0.067(3) 0.066(3) -0.009(2) -0.030(4) -0.032(3)
C73 0.185(6) 0.076(3) 0.113(5) -0.012(3) -0.084(5) -0.018(4)
C74 0.121(4) 0.079(3) 0.117(4) -0.009(3) -0.058(4) -0.010(3)
C75 0.114(4) 0.085(3) 0.085(3) -0.020(2) -0.038(3) -0.005(3)
C76 0.112(4) 0.086(3) 0.100(4) -0.004(3) -0.054(3) -0.013(3)
C77 0.106(4) 0.059(3) 0.150(6) -0.007(3) -0.005(4) -0.005(2)

loop_
_atom_type_symbol
_atom_type_description
_atom_type_scat_dispersion_real
_atom_type_scat_dispersion_imag
_atom_type_scat_source
C C 0.0181 0.0091 'International Tables Vol C Tables 4.2.6.8 and 6.1.1.4'
H H 0.0000 0.0000 'International Tables Vol C Tables 4.2.6.8 and 6.1.1.4'
N N 0.0311 0.0180 'International Tables Vol C Tables 4.2.6.8 and 6.1.1.4'

loop_
_geom_angle_atom_site_label_1
_geom_angle_atom_site_label_2
_geom_angle_atom_site_label_3
_geom_angle
N2 C1 N5 101.2(2)
C1 N2 C3 113.3(2)
C1 N2 C6 122.2(2)
C3 N2 C6 124.4(2)
C4 C3 N2 106.0(2)
C4 C3 H3A 127.0
N2 C3 H3A 127.0
C3 C4 N5 106.6(3)
C3 C4 H4A 126.7
N5 C4 H4A 126.7
C1 N5 C4 112.9(2)
C1 N5 C39 123.7(2)
C4 N5 C39 123.4(2)
C11 C6 C7 122.0(3)
C11 C6 N2 119.0(2)
C7 C6 N2 119.0(2)
C8 C7 C6 117.1(2)
C8 C7 C12 121.0(2)
C6 C7 C12 121.9(2)
C9 C8 C7 122.3(2)
C9 C8 H8A 118.8
C7 C8 H8A 118.8
C8 C9 C10 118.3(3)
C8 C9 C25 120.9(2)
C10 C9 C25 120.8(3)
C9 C10 C11 122.1(3)
C9 C10 H10A 119.0
C11 C10 H10A 119.0
C6 C11 C10 118.1(2)
C6 C11 C26 119.9(3)
C10 C11 C26 121.9(2)
C7 C12 C13 110.9(2)
C7 C12 C19 113.3(2)
C13 C12 C19 115.2(2)
C7 C12 H12A 105.5
C13 C12 H12A 105.5
C19 C12 H12A 105.5
C14 C13 C18 118.3(3)
C14 C13 C12 118.4(3)
C18 C13 C12 123.2(3)
C13 C14 C15 121.0(3)
C13 C14 H14A 119.5
C15 C14 H14A 119.5
C16 C15 C14 120.3(3)
C16 C15 H15A 119.9
C14 C15 H15A 119.9
C17 C16 C15 119.2(3)
C17 C16 H16A 120.4
C15 C16 H16A 120.4
C16 C17 C18 120.4(3)
C16 C17 H17A 119.8
C18 C17 H17A 119.8
C17 C18 C13 120.8(3)
C17 C18 H18A 119.6
C13 C18 H18A 119.6
C24 C19 C20 117.4(3)
C24 C19 C12 121.2(3)
C20 C19 C12 121.0(3)
C21 C20 C19 121.4(3)
C21 C20 H20A 119.3
C19 C20 H20A 119.3
C22 C21 C20 121.3(3)
C22 C21 H21A 119.4
C20 C21 H21A 119.4
C21 C22 C23 117.7(3)
C21 C22 H22A 121.1
C23 C22 H22A 121.1
C24 C23 C22 121.4(3)
C24 C23 H23A 119.3
C22 C23 H23A 119.3
C23 C24 C19 120.8(3)
C23 C24 H24A 119.6
C19 C24 H24A 119.6
C9 C25 H25A 109.5
C9 C25 H25B 109.5
H25A C25 H25B 109.5
C9 C25 H25C 109.5
H25A C25 H25C 109.5
H25B C25 H25C 109.5
C11 C26 C27 112.1(2)
C11 C26 C33 112.6(2)
C27 C26 C33 113.7(2)
C11 C26 H26A 105.9
C27 C26 H26A 105.9
C33 C26 H26A 105.9
C32 C27 C28 117.8(3)
C32 C27 C26 119.5(3)
C28 C27 C26 122.7(3)
C29 C28 C27 121.4(3)
C29 C28 H28A 119.3
C27 C28 H28A 119.3
C28 C29 C30 120.1(4)
C28 C29 H29A 119.9
C30 C29 H29A 119.9
C31 C30 C29 119.3(4)
C31 C30 H30A 120.4
C29 C30 H30A 120.4
C30 C31 C32 120.0(4)
C30 C31 H31A 120.0
C32 C31 H31A 120.0
C31 C32 C27 121.4(3)
C31 C32 H32A 119.3
C27 C32 H32A 119.3
C34 C33 C38 117.9(3)
C34 C33 C26 124.4(3)
C38 C33 C26 117.6(3)
C33 C34 C35 121.4(3)
C33 C34 H34A 119.3
C35 C34 H34A 119.3
C36 C35 C34 119.6(4)
C36 C35 H35A 120.2
C34 C35 H35A 120.2
C35 C36 C37 120.6(4)
C35 C36 H36A 119.7
C37 C36 H36A 119.7
C36 C37 C38 120.4(4)
C36 C37 H37A 119.8
C38 C37 H37A 119.8
C33 C38 C37 120.1(4)
C33 C38 H38A 120.0
C37 C38 H38A 120.0
C44 C39 C40 121.9(2)
C44 C39 N5 119.2(2)
C40 C39 N5 118.9(2)
C41 C40 C39 117.7(2)
C41 C40 C45 120.5(2)
C39 C40 C45 121.8(2)
C40 C41 C42 122.4(2)
C40 C41 H41A 118.8
C42 C41 H41A 118.8
C41 C42 C43 118.2(2)
C41 C42 C58 120.0(2)
C43 C42 C58 121.8(2)
C44 C43 C42 121.8(2)
C44 C43 H43A 119.1
C42 C43 H43A 119.1
C43 C44 C39 118.1(2)
C43 C44 C59 122.5(2)
C39 C44 C59 119.4(2)
C46 C45 C40 109.1(2)
C46 C45 C52 115.9(2)
C40 C45 C52 112.1(2)
C46 C45 H45A 106.4
C40 C45 H45A 106.4
C52 C45 H45A 106.4
C47 C46 C51 118.7(3)
C47 C46 C45 117.5(3)
C51 C46 C45 123.8(3)
C46 C47 C48 121.3(3)
C46 C47 H47A 119.4
C48 C47 H47A 119.4
C49 C48 C47 120.3(4)
C49 C48 H48A 119.8
C47 C48 H48A 119.8
C48 C49 C50 119.3(4)
C48 C49 H49A 120.3
C50 C49 H49A 120.3
C49 C50 C51 120.2(3)
C49 C50 H50A 119.9
C51 C50 H50A 119.9
C46 C51 C50 120.1(3)
C46 C51 H51A 119.9
C50 C51 H51A 119.9
C57 C52 C53 117.6(3)
C57 C52 C45 122.9(3)
C53 C52 C45 119.4(3)
C54 C53 C52 121.7(4)
C54 C53 H53A 119.2
C52 C53 H53A 119.2
C53 C54 C55 120.3(4)
C53 C54 H54A 119.9
C55 C54 H54A 119.9
C54 C55 C56 119.6(4)
C54 C55 H55A 120.2
C56 C55 H55A 120.2
C55 C56 C57 119.7(4)
C55 C56 H56A 120.1
C57 C56 H56A 120.1
C52 C57 C56 121.2(4)
C52 C57 H57A 119.4
C56 C57 H57A 119.4
C42 C58 H58A 109.5
C42 C58 H58B 109.5
H58A C58 H58B 109.5
C42 C58 H58C 109.5
H58A C58 H58C 109.5
H58B C58 H58C 109.5
C66 C59 C44 113.1(2)
C66 C59 C60 115.1(2)
C44 C59 C60 110.8(2)
C66 C59 H59A 105.6
C44 C59 H59A 105.6
C60 C59 H59A 105.6
C61 C60 C65 118.2(3)
C61 C60 C59 121.9(2)
C65 C60 C59 119.9(3)
C60 C61 C62 120.8(3)
C60 C61 H61A 119.6
C62 C61 H61A 119.6
C63 C62 C61 120.1(4)
C63 C62 H62A 120.0
C61 C62 H62A 120.0
C64 C63 C62 119.5(3)
C64 C63 H63A 120.3
C62 C63 H63A 120.3
C63 C64 C65 120.0(3)
C63 C64 H64A 120.0
C65 C64 H64A 120.0
C64 C65 C60 121.5(3)
C64 C65 H65A 119.3
C60 C65 H65A 119.3
C67 C66 C71 118.0(3)
C67 C66 C59 123.4(3)
C71 C66 C59 118.6(3)
C66 C67 C68 120.9(3)
C66 C67 H67A 119.5
C68 C67 H67A 119.5
C69 C68 C67 120.4(3)
C69 C68 H68A 119.8
C67 C68 H68A 119.8
C68 C69 C70 119.4(3)
C68 C69 H69A 120.3
C70 C69 H69A 120.3
C69 C70 C71 120.7(4)
C69 C70 H70A 119.7
C71 C70 H70A 119.7
C70 C71 C66 120.6(4)
C70 C71 H71A 119.7
C66 C71 H71A 119.7
C73 C72 C77 117.9(5)
C73 C72 H72A 121.1
C77 C72 H72A 121.1
C74 C73 C72 122.7(6)
C74 C73 H73A 118.6
C72 C73 H73A 118.6
C73 C74 C75 122.2(6)
C73 C74 H74A 118.9
C75 C74 H74A 118.9
C74 C75 C76 120.6(5)
C74 C75 H75A 119.7
C76 C75 H75A 119.7
C75 C76 C77 117.7(5)
C75 C76 H76A 121.1
C77 C76 H76A 121.1
C76 C77 C72 118.9(5)
C76 C77 H77A 120.6
C72 C77 H77A 120.6

loop_
_geom_bond_atom_site_label_1
_geom_bond_atom_site_label_2
_geom_bond_distance
C1 N2 1.367(3)
C1 N5 1.379(4)
N2 C3 1.391(4)
N2 C6 1.439(3)
C3 C4 1.345(4)
C3 H3A 0.9500
C4 N5 1.384(3)
C4 H4A 0.9500
N5 C39 1.441(3)
C6 C11 1.391(4)
C6 C7 1.410(4)
C7 C8 1.401(4)
C7 C12 1.514(4)
C8 C9 1.388(4)
C8 H8A 0.9500
C9 C10 1.389(4)
C9 C25 1.506(4)
C10 C11 1.393(4)
C10 H10A 0.9500
C11 C26 1.523(4)
C12 C13 1.531(4)
C12 C19 1.536(4)
C12 H12A 1.0000
C13 C14 1.380(4)
C13 C18 1.393(4)
C14 C15 1.389(4)
C14 H14A 0.9500
C15 C16 1.384(5)
C15 H15A 0.9500
C16 C17 1.382(5)
C16 H16A 0.9500
C17 C18 1.385(4)
C17 H17A 0.9500
C18 H18A 0.9500
C19 C24 1.383(4)
C19 C20 1.385(4)
C20 C21 1.376(5)
C20 H20A 0.9500
C21 C22 1.362(5)
C21 H21A 0.9500
C22 C23 1.389(5)
C22 H22A 0.9500
C23 C24 1.373(5)
C23 H23A 0.9500
C24 H24A 0.9500
C25 H25A 0.9800
C25 H25B 0.9800
C25 H25C 0.9800
C26 C27 1.527(4)
C26 C33 1.534(4)
C26 H26A 1.0000
C27 C32 1.388(4)
C27 C28 1.391(4)
C28 C29 1.373(5)
C28 H28A 0.9500
C29 C30 1.394(6)
C29 H29A 0.9500
C30 C31 1.381(6)
C30 H30A 0.9500
C31 C32 1.383(5)
C31 H31A 0.9500
C32 H32A 0.9500
C33 C34 1.381(4)
C33 C38 1.387(5)
C34 C35 1.382(5)
C34 H34A 0.9500
C35 C36 1.355(6)
C35 H35A 0.9500
C36 C37 1.358(6)
C36 H36A 0.9500
C37 C38 1.388(5)
C37 H37A 0.9500
C38 H38A 0.9500
C39 C44 1.399(4)
C39 C40 1.403(4)
C40 C41 1.390(4)
C40 C45 1.525(4)
C41 C42 1.391(4)
C41 H41A 0.9500
C42 C43 1.400(4)
C42 C58 1.512(4)
C43 C44 1.391(4)
C43 H43A 0.9500
C44 C59 1.528(4)
C45 C46 1.517(4)
C45 C52 1.530(4)
C45 H45A 1.0000
C46 C47 1.379(5)
C46 C51 1.386(4)
C47 C48 1.390(5)
C47 H47A 0.9500
C48 C49 1.364(6)
C48 H48A 0.9500
C49 C50 1.394(6)
C49 H49A 0.9500
C50 C51 1.397(5)
C50 H50A 0.9500
C51 H51A 0.9500
C52 C57 1.382(5)
C52 C53 1.392(4)
C53 C54 1.369(5)
C53 H53A 0.9500
C54 C55 1.374(6)
C54 H54A 0.9500
C55 C56 1.380(6)
C55 H55A 0.9500
C56 C57 1.394(5)
C56 H56A 0.9500
C57 H57A 0.9500
C58 H58A 0.9800
C58 H58B 0.9800
C58 H58C 0.9800
C59 C66 1.522(4)
C59 C60 1.530(4)
C59 H59A 1.0000
C60 C61 1.386(4)
C60 C65 1.391(4)
C61 C62 1.392(5)
C61 H61A 0.9500
C62 C63 1.389(5)
C62 H62A 0.9500
C63 C64 1.381(6)
C63 H63A 0.9500
C64 C65 1.382(5)
C64 H64A 0.9500
C65 H65A 0.9500
C66 C67 1.379(4)
C66 C71 1.397(5)
C67 C68 1.394(5)
C67 H67A 0.9500
C68 C69 1.365(6)
C68 H68A 0.9500
C69 C70 1.377(6)
C69 H69A 0.9500
C70 C71 1.378(5)
C70 H70A 0.9500
C71 H71A 0.9500
C72 C73 1.342(8)
C72 C77 1.429(9)
C72 H72A 0.9500
C73 C74 1.285(8)
C73 H73A 0.9500
C74 C75 1.348(7)
C74 H74A 0.9500
C75 C76 1.372(7)
C75 H75A 0.9500
C76 C77 1.400(8)
C76 H76A 0.9500
C77 H77A 0.9500

loop_
_geom_torsion_atom_site_label_1
_geom_torsion_atom_site_label_2
_geom_torsion_atom_site_label_3
_geom_torsion_atom_site_label_4
_geom_torsion
N5 C1 N2 C3 -0.6(3)
N5 C1 N2 C6 -177.1(2)
C1 N2 C3 C4 0.6(3)
C6 N2 C3 C4 177.1(2)
N2 C3 C4 N5 -0.4(3)
N2 C1 N5 C4 0.3(3)
N2 C1 N5 C39 179.0(2)
C3 C4 N5 C1 0.0(3)
C3 C4 N5 C39 -178.6(2)
C1 N2 C6 C11 86.8(3)
C3 N2 C6 C11 -89.3(3)
C1 N2 C6 C7 -92.9(3)
C3 N2 C6 C7 91.0(3)
C11 C6 C7 C8 1.2(4)
N2 C6 C7 C8 -179.0(2)
C11 C6 C7 C12 -177.9(2)
N2 C6 C7 C12 1.8(4)
C6 C7 C8 C9 -2.7(4)
C12 C7 C8 C9 176.5(3)
C7 C8 C9 C10 1.9(4)
C7 C8 C9 C25 -176.7(3)
C8 C9 C10 C11 0.5(4)
C25 C9 C10 C11 179.1(3)
C7 C6 C11 C10 1.0(4)
N2 C6 C11 C10 -178.8(2)
C7 C6 C11 C26 -177.9(2)
N2 C6 C11 C26 2.4(4)
C9 C10 C11 C6 -1.9(4)
C9 C10 C11 C26 177.0(3)
C8 C7 C12 C13 -59.2(3)
C6 C7 C12 C13 119.9(3)
C8 C7 C12 C19 72.0(3)
C6 C7 C12 C19 -108.8(3)
C7 C12 C13 C14 -91.3(3)
C19 C12 C13 C14 138.4(3)
C7 C12 C13 C18 86.7(3)
C19 C12 C13 C18 -43.5(4)
C18 C13 C14 C15 -1.0(5)
C12 C13 C14 C15 177.1(3)
C13 C14 C15 C16 0.3(5)
C14 C15 C16 C17 0.1(5)
C15 C16 C17 C18 0.3(5)
C16 C17 C18 C13 -1.1(5)
C14 C13 C18 C17 1.4(5)
C12 C13 C18 C17 -176.6(3)
C7 C12 C19 C24 25.5(4)
C13 C12 C19 C24 154.7(3)
C7 C12 C19 C20 -162.1(3)
C13 C12 C19 C20 -32.9(4)
C24 C19 C20 C21 -1.1(5)
C12 C19 C20 C21 -173.8(3)
C19 C20 C21 C22 0.9(6)
C20 C21 C22 C23 0.0(6)
C21 C22 C23 C24 -0.6(7)
C22 C23 C24 C19 0.3(7)
C20 C19 C24 C23 0.5(5)
C12 C19 C24 C23 173.2(4)
C6 C11 C26 C27 89.1(3)
C10 C11 C26 C27 -89.7(3)
C6 C11 C26 C33 -141.1(3)
C10 C11 C26 C33 40.1(3)
C11 C26 C27 C32 -138.2(3)
C33 C26 C27 C32 92.6(3)
C11 C26 C27 C28 43.7(4)
C33 C26 C27 C28 -85.5(3)
C32 C27 C28 C29 -0.1(5)
C26 C27 C28 C29 178.0(3)
C27 C28 C29 C30 0.2(6)
C28 C29 C30 C31 0.5(6)
C29 C30 C31 C32 -1.2(6)
C30 C31 C32 C27 1.3(5)
C28 C27 C32 C31 -0.6(5)
C26 C27 C32 C31 -178.8(3)
C11 C26 C33 C34 -105.7(3)
C27 C26 C33 C34 23.3(4)
C11 C26 C33 C38 75.1(4)
C27 C26 C33 C38 -155.9(3)
C38 C33 C34 C35 2.6(5)
C26 C33 C34 C35 -176.6(3)
C33 C34 C35 C36 0.1(5)
C34 C35 C36 C37 -1.4(6)
C35 C36 C37 C38 0.0(7)
C34 C33 C38 C37 -3.9(6)
C26 C33 C38 C37 175.3(4)
C36 C37 C38 C33 2.7(7)
C1 N5 C39 C44 82.5(3)
C4 N5 C39 C44 -99.0(3)
C1 N5 C39 C40 -98.3(3)
C4 N5 C39 C40 80.3(3)
C44 C39 C40 C41 -0.3(4)
N5 C39 C40 C41 -179.6(3)
C44 C39 C40 C45 -179.2(3)
N5 C39 C40 C45 1.5(4)
C39 C40 C41 C42 0.6(5)
C45 C40 C41 C42 179.6(3)
C40 C41 C42 C43 -0.2(5)
C40 C41 C42 C58 -179.6(3)
C41 C42 C43 C44 -0.5(5)
C58 C42 C43 C44 178.9(3)
C42 C43 C44 C39 0.8(4)
C42 C43 C44 C59 177.5(3)
C40 C39 C44 C43 -0.3(4)
N5 C39 C44 C43 178.9(3)
C40 C39 C44 C59 -177.1(3)
N5 C39 C44 C59 2.1(4)
C41 C40 C45 C46 -56.0(4)
C39 C40 C45 C46 122.9(3)
C41 C40 C45 C52 73.8(3)
C39 C40 C45 C52 -107.3(3)
C40 C45 C46 C47 -74.5(3)
C52 C45 C46 C47 157.9(3)
C40 C45 C46 C51 101.8(3)
C52 C45 C46 C51 -25.8(4)
C51 C46 C47 C48 -0.1(5)
C45 C46 C47 C48 176.4(3)
C46 C47 C48 C49 -1.2(7)
C47 C48 C49 C50 2.7(7)
C48 C49 C50 C51 -3.0(6)
C47 C46 C51 C50 -0.2(5)
C45 C46 C51 C50 -176.5(3)
C49 C50 C51 C46 1.7(5)
C46 C45 C52 C57 136.4(3)
C40 C45 C52 C57 10.2(4)
C46 C45 C52 C53 -47.5(4)
C40 C45 C52 C53 -173.7(3)
C57 C52 C53 C54 -1.1(5)
C45 C52 C53 C54 -177.5(3)
C52 C53 C54 C55 1.5(6)
C53 C54 C55 C56 -1.2(7)
C54 C55 C56 C57 0.6(7)
C53 C52 C57 C56 0.5(5)
C45 C52 C57 C56 176.7(3)
C55 C56 C57 C52 -0.3(6)
C43 C44 C59 C66 30.0(4)
C39 C44 C59 C66 -153.4(3)
C43 C44 C59 C60 -101.0(3)
C39 C44 C59 C60 75.7(3)
C66 C59 C60 C61 -99.2(3)
C44 C59 C60 C61 30.7(4)
C66 C59 C60 C65 83.6(3)
C44 C59 C60 C65 -146.5(3)
C65 C60 C61 C62 0.3(4)
C59 C60 C61 C62 -177.0(3)
C60 C61 C62 C63 -0.7(5)
C61 C62 C63 C64 0.9(5)
C62 C63 C64 C65 -0.7(5)
C63 C64 C65 C60 0.3(5)
C61 C60 C65 C64 -0.1(4)
C59 C60 C65 C64 177.2(3)
C44 C59 C66 C67 -119.1(3)
C60 C59 C66 C67 9.7(4)
C44 C59 C66 C71 62.4(4)
C60 C59 C66 C71 -168.9(3)
C71 C66 C67 C68 -0.8(5)
C59 C66 C67 C68 -179.4(3)
C66 C67 C68 C69 0.3(5)
C67 C68 C69 C70 -0.5(6)
C68 C69 C70 C71 1.1(6)
C69 C70 C71 C66 -1.6(6)
C67 C66 C71 C70 1.4(5)
C59 C66 C71 C70 -179.9(3)
C77 C72 C73 C74 2.0(8)
C72 C73 C74 C75 -1.7(8)
C73 C74 C75 C76 0.1(8)
C74 C75 C76 C77 0.9(7)
C75 C76 C77 C72 -0.5(7)
C73 C72 C77 C76 -0.9(7)
